data_7717086
loop_
_publ_author_name
'Mikata, Yuji'
'Akedo, Miyu'
'Hamamoto, Erina'
'Yoshida, Shoko'
'Shoji, Sunao'
'Ohsedo, Yutaka'
'Matsuo, Takashi'
'Storr, Tim'
'Funahashi, Yasuhiro'

_publ_section_title
;
 Structural and electrochemical properties of mononuclear copper(II)
 complexes with pentadentate ethylenediamine-based ligands with
 pyridine/quinoline/isoquinoline/quinoxaline binding sites.
;
_journal_issue 40
_journal_name_full 'Dalton transactions (Cambridge, England : 2003)'
_journal_page_first 16716
_journal_page_last 16732
_journal_paper_doi 10.1039/d4dt02363c
_journal_volume 53
_journal_year 2024
_chemical_formula_moiety 'C33 H31 Cu N5, 2(Cl O4), 0.5(C H Cl3), 0.5(C2 H3 N), C1 H4 O1'
_chemical_formula_sum 'C35.5 H37 Cl3.5 Cu N5.5 O9'
_chemical_formula_weight 872.32
_space_group_crystal_system monoclinic
_space_group_IT_number 14
_space_group_name_Hall '-P 2ybc'
_space_group_name_H-M_alt 'P 1 21/c 1'
_atom_sites_solution_hydrogens geom
_audit_creation_date 2024-08-08
_audit_creation_method
;
Olex2 1.5
(compiled 2024.02.16 svn.r378c4104 for OlexSys, GUI svn.r6928)
;
_audit_update_record
;
2024-08-08 deposited with the CCDC.	2024-09-24 downloaded from the CCDC.
;
_cell_angle_alpha 90
_cell_angle_beta 105.021(3)
_cell_angle_gamma 90
_cell_formula_units_Z 8
_cell_length_a 18.6631(5)
_cell_length_b 15.1459(3)
_cell_length_c 28.2417(9)
_cell_measurement_reflns_used 17352
_cell_measurement_temperature 150.00(10)
_cell_measurement_theta_max 29.8860
_cell_measurement_theta_min 2.2480
_cell_volume 7710.3(4)
_computing_cell_refinement 'CrysAlisPro 1.171.43.109a (Rigaku OD, 2024)'
_computing_data_collection 'CrysAlisPro system (CCD 43.109a 64-bit (release 21-02-2024))'
_computing_data_reduction 'CrysAlisPro 1.171.43.109a (Rigaku OD, 2024)'
_computing_molecular_graphics 'Olex2 1.5 (Dolomanov et al., 2009)'
_computing_publication_material 'Olex2 1.5 (Dolomanov et al., 2009)'
_computing_structure_refinement 'SHELXL 2019/3 (Sheldrick, 2015)'
_computing_structure_solution 'SHELXT 2018/2 (Sheldrick, 2018)'
_diffrn_ambient_temperature 150.15
_diffrn_detector_area_resol_mean 10.0000
_diffrn_detector_type HyPix
_diffrn_measured_fraction_theta_full 0.998
_diffrn_measured_fraction_theta_max 0.812
_diffrn_measurement_details
;
List of Runs (angles in degrees, time in seconds):

  # Type    Start    End  Width  t~exp~   \w     \q     \k     \f   Frames
#--------------------------------------------------------------------------
  1  \w    -88.00  -7.00   0.50   30.00    --  -13.52 -46.00 -65.00  162
  2  \w    -40.00  64.00   0.50   30.00    --  -13.52  46.00  84.00  208
  3  \w     47.00  76.00   0.50   30.00    --   12.43 178.00 -60.00   58
  4  \w     46.00  88.00   0.50   30.00    --   12.43 178.00 -90.00   84
  5  \w    -99.00 -65.00   0.50   30.00    --  -13.52-178.00-180.00   68
;
_diffrn_measurement_device 'four-circle diffractometer'
_diffrn_measurement_device_type 'XtaLAB Synergy, Single source at home/near, HyPix'
_diffrn_measurement_method '\w scans'
_diffrn_radiation_type MoK\a
_diffrn_radiation_wavelength 0.71073
_diffrn_reflns_av_R_equivalents 0.0450
_diffrn_reflns_av_unetI/netI 0.0566
_diffrn_reflns_Laue_measured_fraction_full 0.998
_diffrn_reflns_Laue_measured_fraction_max 0.812
_diffrn_reflns_limit_h_max 23
_diffrn_reflns_limit_h_min -25
_diffrn_reflns_limit_k_max 19
_diffrn_reflns_limit_k_min -15
_diffrn_reflns_limit_l_max 35
_diffrn_reflns_limit_l_min -30
_diffrn_reflns_number 55167
_diffrn_reflns_point_group_measured_fraction_full 0.998
_diffrn_reflns_point_group_measured_fraction_max 0.812
_diffrn_reflns_theta_full 25.242
_diffrn_reflns_theta_max 30.157
_diffrn_reflns_theta_min 2.009
_exptl_absorpt_coefficient_mu 0.870
_exptl_absorpt_correction_T_max 1.00000
_exptl_absorpt_correction_T_min 0.75993
_exptl_absorpt_correction_type multi-scan
_exptl_absorpt_process_details
;
CrysAlisPro 1.171.43.109a (Rigaku Oxford Diffraction, 2024)
Empirical absorption correction using spherical harmonics,
implemented in SCALE3 ABSPACK scaling algorithm.
;
_exptl_crystal_colour 'clear blue'
_exptl_crystal_colour_lustre clear
_exptl_crystal_colour_primary blue
_exptl_crystal_density_diffrn 1.503
_exptl_crystal_description plate
_exptl_crystal_F_000 3592
_exptl_crystal_size_max 0.18
_exptl_crystal_size_mid 0.16
_exptl_crystal_size_min 0.09
_refine_diff_density_max 1.089
_refine_diff_density_min -1.205
_refine_diff_density_rms 0.107
_refine_ls_extinction_method none
_refine_ls_goodness_of_fit_ref 1.039
_refine_ls_hydrogen_treatment constr
_refine_ls_matrix_type full
_refine_ls_number_parameters 1028
_refine_ls_number_reflns 18533
_refine_ls_number_restraints 96
_refine_ls_restrained_S_all 1.042
_refine_ls_R_factor_all 0.1055
_refine_ls_R_factor_gt 0.0706
_refine_ls_shift/su_max 0.001
_refine_ls_shift/su_mean 0.000
_refine_ls_structure_factor_coef Fsqd
_refine_ls_weighting_details 'w=1/[\s^2^(Fo^2^)+(0.1208P)^2^+11.5028P] where P=(Fo^2^+2Fc^2^)/3'
_refine_ls_weighting_scheme calc
_refine_ls_wR_factor_gt 0.2010
_refine_ls_wR_factor_ref 0.2224
_reflns_Friedel_coverage 0.000
_reflns_number_gt 12505
_reflns_number_total 18533
_reflns_threshold_expression 'I > 2\s(I)'
_cod_data_source_file d4dt02363c2.cif
_cod_data_source_block 3-iso-metqen-cu(clo4)2-240614_autored
_cod_depositor_comments 'Adding full bibliography for 7717077--7717088.cif.'
_cod_original_formula_sum 'C35.50 H37 Cl3.50 Cu N5.50 O9'
_cod_database_code 7717086
_shelx_shelxl_version_number 2019/3
_shelx_space_group_comment
;
The symmetry employed for this shelxl refinement is uniquely defined
by the following loop, which should always be used as a source of
symmetry information in preference to the above space-group names.
They are only intended as comments.
;
_shelx_estimated_absorpt_t_max 0.926
_shelx_estimated_absorpt_t_min 0.859
_olex2_refinement_description
;
1. Fixed Uiso
 At 1.2 times of:
  All C(H) groups, All C(H,H) groups
 At 1.5 times of:
  All C(H,H,H) groups, All O(H) groups
2. Restrained distances
 C17-O67
 1.32 with sigma of 0.01
 O17-C68
 1.32 with sigma of 0.01
 C68A-O17A
 1.32 with sigma of 0.01
 C17A-O67A
 1.32 with sigma of 0.01
 O67-C17 \\sim O67A-C17A
 with sigma of 0.02
 O17-C68 \\sim O17A-C68A
 with sigma of 0.02
3. Uiso/Uaniso restraints and constraints
O67A \\sim C17A \\sim O67 \\sim C17: within 2A with sigma of 0.01 and sigma for
terminal atoms of 0.02 within 2A
C68 \\sim C68A \\sim O17 \\sim O17A: within 2A with sigma of 0.01 and sigma for
terminal atoms of 0.02 within 2A
Uanis(O17A) \\sim Ueq, Uanis(C68A) \\sim Ueq, Uanis(O17) \\sim Ueq, Uanis(C68)
\\sim Ueq: with sigma of 0.01 and sigma for terminal atoms of 0.02
4. Rigid body (RIGU) restrains
 O67A, C17A, O67, C17
 with sigma for 1-2 distances of 0.004 and sigma for 1-3 distances of 0.004
 O17, C68, O17A, C68A
 with sigma for 1-2 distances of 0.004 and sigma for 1-3 distances of 0.004
5. Others
 Sof(O67A)=Sof(H67B)=Sof(C17A)=Sof(H17D)=Sof(H17E)=Sof(H17F)=1-FVAR(1)
 Sof(O67)=Sof(H67A)=Sof(C17)=Sof(H17A)=Sof(H17B)=Sof(H17C)=FVAR(1)
 Sof(O17A)=Sof(H17G)=Sof(C68A)=Sof(H68D)=Sof(H68E)=Sof(H68F)=1-FVAR(2)
 Sof(O17)=Sof(H17)=Sof(C68)=Sof(H68A)=Sof(H68B)=Sof(H68C)=FVAR(2)
6.a Ternary CH refined with riding coordinates:
 C71(H71)
6.b Secondary CH2 refined with riding coordinates:
 C56(H56A,H56B), C23(H23A,H23B), C2(H2A,H2B), C13(H13A,H13B), C35(H35A,H35B),
 C1(H1A,H1B), C36(H36A,H36B), C3(H3A,H3B), C34(H34A,H34B), C46(H46A,H46B)
6.c Aromatic/amide H refined with riding coordinates:
 C24(H24), C26(H26), C57(H57), C14(H14), C30(H30), C4(H4), C6(H6), C28(H28),
 C16(H16), C59(H59), C47(H47), C29(H29), C10(H10), C7(H7), C37(H37), C67(H67),
 C27(H27), C20(H20), C43(H43), C39(H39), C63(H63), C62(H62), C8(H8), C53(H53),
 C18(H18), C9(H9), C60(H60), C19(H19), C61(H61), C49(H49), C40(H40), C42(H42),
 C41(H41), C52(H52), C50(H50), C51(H51)
6.d Tetrahedral OH refined with riding coordinates:
 O67A(H67B), O17(H17), O17A(H17G)
6.e Idealised Me refined as rotating group:
 C33(H33A,H33B,H33C), C66(H66A,H66B,H66C), C70(H70A,H70B,H70C), C17(H17A,H17B,
 H17C), C17A(H17D,H17E,H17F), C68(H68A,H68B,H68C), C68A(H68D,H68E,H68F)
6.f Idealised tetrahedral OH refined as rotating group:
 O67(H67A)
;
_olex2_submission_special_instructions 'No special instructions were received'
_oxdiff_exptl_absorpt_empirical_details
;
Empirical correction (ABSPACK) includes:
- Absorption correction using spherical harmonics
- Frame scaling
;

loop_
_space_group_symop_operation_xyz
'x, y, z'
'-x, y+1/2, -z+1/2'
'-x, -y, -z'
'x, -y-1/2, z-1/2'

loop_
_atom_site_label
_atom_site_type_symbol
_atom_site_fract_x
_atom_site_fract_y
_atom_site_fract_z
_atom_site_U_iso_or_equiv
_atom_site_adp_type
_atom_site_occupancy
_atom_site_site_symmetry_order
_atom_site_calc_flag
_atom_site_refinement_flags_posn
_atom_site_refinement_flags_adp
_atom_site_refinement_flags_occupancy
_atom_site_disorder_assembly
_atom_site_disorder_group
Cu1 Cu 0.31135(2) 0.26201(3) 0.67548(2) 0.02718(13) Uani 1 1 d . . . . .
Cu2 Cu 0.18314(3) -0.13786(3) 0.84199(2) 0.02835(13) Uani 1 1 d . . . . .
Cl4 Cl 0.07185(6) 0.26234(7) 0.76434(5) 0.0450(3) Uani 1 1 d . . . . .
Cl3 Cl 0.59987(7) 0.19253(7) 0.55011(4) 0.0446(3) Uani 1 1 d . . . . .
Cl2 Cl 0.13875(7) 0.30043(9) 0.52920(5) 0.0502(3) Uani 1 1 d . . . . .
Cl1 Cl 0.56720(7) 0.38724(8) 0.73175(6) 0.0571(4) Uani 1 1 d . . . . .
Cl6 Cl 0.02621(11) 0.67151(12) 0.61597(7) 0.0764(5) Uani 1 1 d . . . . .
Cl5 Cl 0.07725(12) 0.52857(12) 0.56406(8) 0.0875(5) Uani 1 1 d . . . . .
Cl7 Cl 0.13025(12) 0.70642(12) 0.55922(8) 0.0863(6) Uani 1 1 d . . . . .
N7 N 0.13962(18) -0.0720(2) 0.77721(13) 0.0302(7) Uani 1 1 d . . . . .
N10 N 0.22746(18) -0.2138(2) 0.79928(12) 0.0280(7) Uani 1 1 d . . . . .
N5 N 0.27108(17) 0.3484(2) 0.71440(12) 0.0275(7) Uani 1 1 d . . . . .
N3 N 0.22345(18) 0.1721(2) 0.64462(13) 0.0311(7) Uani 1 1 d . . . . .
O11 O 0.6380(2) 0.1238(2) 0.58192(15) 0.0558(9) Uani 1 1 d . . . . .
N2 N 0.36129(17) 0.2118(2) 0.74412(13) 0.0301(7) Uani 1 1 d . . . . .
N8 N 0.1549(2) -0.2257(2) 0.88795(13) 0.0346(8) Uani 1 1 d . . . . .
N4 N 0.33838(18) 0.3422(2) 0.62558(13) 0.0293(7) Uani 1 1 d . . . . .
N1 N 0.37290(18) 0.1733(2) 0.64926(14) 0.0321(7) Uani 1 1 d . . . . .
N9 N 0.2674(2) -0.0504(2) 0.88112(14) 0.0370(8) Uani 1 1 d . . . . .
N6 N 0.1176(2) -0.0575(2) 0.87027(14) 0.0375(8) Uani 1 1 d . . . . .
C31 C 0.1877(2) 0.4582(3) 0.73038(16) 0.0298(8) Uani 1 1 d . . . . .
O16 O 0.0725(2) 0.3469(2) 0.78637(16) 0.0651(11) Uani 1 1 d . . . . .
C32 C 0.2265(2) 0.4607(3) 0.78027(16) 0.0313(8) Uani 1 1 d . . . . .
C58 C 0.1915(2) -0.2052(3) 0.75022(15) 0.0308(8) Uani 1 1 d . . . . .
O6 O 0.1360(3) 0.3355(3) 0.57563(15) 0.0700(12) Uani 1 1 d . . . . .
C64 C 0.3109(2) -0.3180(3) 0.77751(16) 0.0324(9) Uani 1 1 d . . . . .
C24 C 0.2114(2) 0.3991(2) 0.69927(15) 0.0280(8) Uani 1 1 d . . . . .
H24 H 0.183700 0.395178 0.665999 0.034 Uiso 1 1 calc R U . . .
C56 C 0.1251(2) -0.1450(3) 0.74044(16) 0.0360(9) Uani 1 1 d . . . . .
H56A H 0.115652 -0.120181 0.706948 0.043 Uiso 1 1 calc R U . . .
H56B H 0.080671 -0.178623 0.742757 0.043 Uiso 1 1 calc R U . . .
C21 C 0.3309(2) 0.4685(3) 0.57337(15) 0.0326(9) Uani 1 1 d . . . . .
C26 C 0.2892(2) 0.4037(3) 0.79586(16) 0.0339(9) Uani 1 1 d . . . . .
H26 H 0.316453 0.402890 0.829315 0.041 Uiso 1 1 calc R U . . .
C25 C 0.3100(2) 0.3509(2) 0.76304(15) 0.0284(8) Uani 1 1 d . . . . .
C15 C 0.3950(2) 0.3094(3) 0.60816(16) 0.0313(8) Uani 1 1 d . . . . .
C57 C 0.2854(2) -0.2665(3) 0.81205(16) 0.0309(8) Uani 1 1 d . . . . .
H57 H 0.311292 -0.270357 0.845719 0.037 Uiso 1 1 calc R U . . .
C12 C 0.1415(2) 0.0168(3) 0.61782(15) 0.0318(8) Uani 1 1 d . . . . .
C14 C 0.3077(2) 0.4173(3) 0.60824(15) 0.0315(8) Uani 1 1 d . . . . .
H14 H 0.267458 0.438470 0.619901 0.038 Uiso 1 1 calc R U . . .
C23 C 0.3778(2) 0.2919(3) 0.77499(17) 0.0349(9) Uani 1 1 d . . . . .
H23A H 0.420611 0.323511 0.768452 0.042 Uiso 1 1 calc R U . . .
H23B H 0.390407 0.275311 0.810092 0.042 Uiso 1 1 calc R U . . .
C30 C 0.1266(2) 0.5156(3) 0.71212(17) 0.0340(9) Uani 1 1 d . . . . .
H30 H 0.100910 0.514678 0.678353 0.041 Uiso 1 1 calc R U . . .
C4 C 0.1578(2) 0.1632(3) 0.65345(15) 0.0310(8) Uani 1 1 d . . . . .
H4 H 0.139610 0.210235 0.669341 0.037 Uiso 1 1 calc R U . . .
C65 C 0.2737(2) -0.3090(3) 0.72752(17) 0.0347(9) Uani 1 1 d . . . . .
C11 C 0.1129(2) 0.0870(3) 0.64040(15) 0.0324(9) Uani 1 1 d . . . . .
C2 C 0.4282(2) 0.1635(3) 0.73819(18) 0.0362(9) Uani 1 1 d . . . . .
H2A H 0.446224 0.122312 0.765967 0.043 Uiso 1 1 calc R U . . .
H2B H 0.468386 0.205852 0.737751 0.043 Uiso 1 1 calc R U . . .
C6 C 0.2118(2) 0.0286(3) 0.60784(16) 0.0346(9) Uani 1 1 d . . . . .
H6 H 0.232403 -0.017161 0.592466 0.042 Uiso 1 1 calc R U . . .
C5 C 0.2493(2) 0.1054(3) 0.62038(16) 0.0321(9) Uani 1 1 d . . . . .
C44 C 0.1601(3) -0.3598(3) 0.93417(16) 0.0398(10) Uani 1 1 d . . . . .
C28 C 0.1428(2) 0.5727(3) 0.79357(19) 0.0409(11) Uani 1 1 d . . . . .
H28 H 0.126327 0.611225 0.815128 0.049 Uiso 1 1 calc R U . . .
O2 O 0.5700(2) 0.3446(3) 0.6862(2) 0.0791(14) Uani 1 1 d . . . . .
C13 C 0.4287(2) 0.2245(3) 0.63197(18) 0.0362(10) Uani 1 1 d . . . . .
H13A H 0.446886 0.188920 0.608034 0.043 Uiso 1 1 calc R U . . .
H13B H 0.471526 0.238042 0.660023 0.043 Uiso 1 1 calc R U . . .
C16 C 0.4203(2) 0.3522(3) 0.57341(17) 0.0359(9) Uani 1 1 d . . . . .
H16 H 0.458460 0.326823 0.561207 0.043 Uiso 1 1 calc R U . . .
C59 C 0.2138(2) -0.2503(3) 0.71481(17) 0.0373(9) Uani 1 1 d . . . . .
H59 H 0.188558 -0.241915 0.681305 0.045 Uiso 1 1 calc R U . . .
C47 C 0.3328(2) -0.0355(3) 0.87259(17) 0.0389(10) Uani 1 1 d . . . . .
H47 H 0.352307 -0.078693 0.854941 0.047 Uiso 1 1 calc R U . . .
C29 C 0.1051(2) 0.5723(3) 0.74362(19) 0.0392(10) Uani 1 1 d . . . . .
H29 H 0.064685 0.611368 0.731649 0.047 Uiso 1 1 calc R U . . .
O12 O 0.5217(3) 0.1812(4) 0.54281(19) 0.0863(15) Uani 1 1 d . . . . .
C10 C 0.0431(2) 0.0777(3) 0.65154(16) 0.0360(9) Uani 1 1 d . . . . .
H10 H 0.023786 0.124806 0.666739 0.043 Uiso 1 1 calc R U . . .
C35 C 0.0711(2) -0.0280(3) 0.78227(17) 0.0374(10) Uani 1 1 d . . . . .
H35A H 0.030301 -0.071497 0.777748 0.045 Uiso 1 1 calc R U . . .
H35B H 0.056024 0.018558 0.757041 0.045 Uiso 1 1 calc R U . . .
O7 O 0.1216(3) 0.3686(4) 0.49345(18) 0.0911(16) Uani 1 1 d . . . . .
O10 O 0.6155(3) 0.1872(4) 0.50416(19) 0.0927(16) Uani 1 1 d . . . . .
C22 C 0.3894(2) 0.4349(3) 0.55547(16) 0.0333(9) Uani 1 1 d . . . . .
C7 C 0.0988(3) -0.0628(3) 0.60625(16) 0.0392(10) Uani 1 1 d . . . . .
H7 H 0.116877 -0.110673 0.590974 0.047 Uiso 1 1 calc R U . . .
C1 C 0.4070(2) 0.1125(3) 0.69037(17) 0.0363(9) Uani 1 1 d . . . . .
H1A H 0.451752 0.084608 0.684221 0.044 Uiso 1 1 calc R U . . .
H1B H 0.371417 0.065224 0.692542 0.044 Uiso 1 1 calc R U . . .
C37 C 0.1880(2) -0.3013(3) 0.90460(15) 0.0354(9) Uani 1 1 d . . . . .
H37 H 0.232521 -0.316493 0.896173 0.043 Uiso 1 1 calc R U . . .
C67 C 0.4142(3) 0.4852(3) 0.52040(17) 0.0398(10) Uani 1 1 d . . . . .
H67 H 0.453035 0.463335 0.507572 0.048 Uiso 1 1 calc R U . . .
C27 C 0.2023(2) 0.5194(3) 0.81200(18) 0.0395(10) Uani 1 1 d . . . . .
H27 H 0.227351 0.521536 0.845855 0.047 Uiso 1 1 calc R U . . .
C33 C 0.3115(2) 0.1520(3) 0.76281(18) 0.0389(10) Uani 1 1 d . . . . .
H33A H 0.265416 0.183152 0.762612 0.058 Uiso 1 1 calc R U . . .
H33B H 0.336251 0.133854 0.796377 0.058 Uiso 1 1 calc R U . . .
H33C H 0.300148 0.099726 0.741768 0.058 Uiso 1 1 calc R U . . .
C38 C 0.0920(2) -0.2016(3) 0.90142(16) 0.0391(10) Uani 1 1 d . . . . .
C20 C 0.2986(3) 0.5511(3) 0.55625(17) 0.0394(10) Uani 1 1 d . . . . .
H20 H 0.258890 0.573696 0.567909 0.047 Uiso 1 1 calc R U . . .
C54 C 0.3750(3) 0.0410(3) 0.88834(19) 0.0490(13) Uani 1 1 d . . . . .
C43 C 0.1960(3) -0.4414(3) 0.95010(18) 0.0467(11) Uani 1 1 d . . . . .
H43 H 0.241229 -0.456366 0.942609 0.056 Uiso 1 1 calc R U . . .
O4 O 0.6322(3) 0.4377(3) 0.7465(2) 0.0941(18) Uani 1 1 d . . . . .
C39 C 0.0614(3) -0.2539(3) 0.92995(17) 0.0444(11) Uani 1 1 d . . . . .
H39 H 0.018054 -0.235012 0.938757 0.053 Uiso 1 1 calc R U . . .
C36 C 0.0588(3) -0.1149(4) 0.88074(19) 0.0458(11) Uani 1 1 d . . . . .
H36A H 0.019476 -0.125255 0.850174 0.055 Uiso 1 1 calc R U . . .
H36B H 0.036091 -0.085278 0.904531 0.055 Uiso 1 1 calc R U . . .
C45 C 0.0937(3) -0.3359(3) 0.94657(16) 0.0417(11) Uani 1 1 d . . . . .
C63 C 0.3707(2) -0.3781(3) 0.79278(19) 0.0400(10) Uani 1 1 d . . . . .
H63 H 0.395364 -0.383931 0.826564 0.048 Uiso 1 1 calc R U . . .
O5 O 0.0848(3) 0.2327(4) 0.5151(2) 0.0973(18) Uani 1 1 d . . . . .
O8 O 0.2110(3) 0.2675(4) 0.5312(2) 0.0953(17) Uani 1 1 d . . . . .
C62 C 0.3926(3) -0.4274(3) 0.7586(2) 0.0466(12) Uani 1 1 d . . . . .
H62 H 0.432122 -0.468349 0.768653 0.056 Uiso 1 1 calc R U . . .
C8 C 0.0319(3) -0.0692(3) 0.61733(18) 0.0434(11) Uani 1 1 d . . . . .
H8 H 0.003784 -0.121976 0.609425 0.052 Uiso 1 1 calc R U . . .
C3 C 0.3218(2) 0.1258(3) 0.60815(17) 0.0354(9) Uani 1 1 d . . . . .
H3A H 0.345255 0.070129 0.601568 0.042 Uiso 1 1 calc R U . . .
H3B H 0.312103 0.162597 0.578180 0.042 Uiso 1 1 calc R U . . .
C48 C 0.2388(3) 0.0102(3) 0.90740(18) 0.0445(11) Uani 1 1 d . . . . .
C53 C 0.4450(3) 0.0550(4) 0.8783(2) 0.0559(15) Uani 1 1 d . . . . .
H53 H 0.464744 0.011993 0.860677 0.067 Uiso 1 1 calc R U . . .
C18 C 0.3825(3) 0.5649(3) 0.50500(17) 0.0423(11) Uani 1 1 d . . . . .
H18 H 0.399824 0.598321 0.481745 0.051 Uiso 1 1 calc R U . . .
O1 O 0.5635(3) 0.3197(3) 0.7665(2) 0.0961(17) Uani 1 1 d . . . . .
C34 C 0.0866(3) 0.0124(3) 0.83300(17) 0.0403(10) Uani 1 1 d . . . . .
H34A H 0.122584 0.061363 0.835935 0.048 Uiso 1 1 calc R U . . .
H34B H 0.040174 0.036377 0.838664 0.048 Uiso 1 1 calc R U . . .
C9 C 0.0037(3) 0.0006(3) 0.64027(17) 0.0417(10) Uani 1 1 d . . . . .
H9 H -0.042726 -0.005795 0.647914 0.050 Uiso 1 1 calc R U . . .
C60 C 0.2986(3) -0.3614(4) 0.6928(2) 0.0481(12) Uani 1 1 d . . . . .
H60 H 0.274497 -0.356849 0.658912 0.058 Uiso 1 1 calc R U . . .
C66 C 0.1926(2) -0.0082(3) 0.76551(17) 0.0389(10) Uani 1 1 d . . . . .
H66A H 0.201773 0.039678 0.789707 0.058 Uiso 1 1 calc R U . . .
H66B H 0.171692 0.016385 0.732725 0.058 Uiso 1 1 calc R U . . .
H66C H 0.239389 -0.038253 0.766353 0.058 Uiso 1 1 calc R U . . .
C19 C 0.3248(3) 0.5981(3) 0.52298(17) 0.0429(11) Uani 1 1 d . . . . .
H19 H 0.303575 0.653859 0.511974 0.051 Uiso 1 1 calc R U . . .
O14 O 0.0417(3) 0.2031(4) 0.7932(2) 0.106(2) Uani 1 1 d . . . . .
O9 O 0.6208(4) 0.2742(3) 0.57354(19) 0.124(3) Uani 1 1 d . . . . .
C61 C 0.3565(3) -0.4176(3) 0.7081(2) 0.0496(13) Uani 1 1 d . . . . .
H61 H 0.373131 -0.451139 0.684583 0.060 Uiso 1 1 calc R U . . .
C49 C 0.2754(3) 0.0863(3) 0.9245(2) 0.0541(14) Uani 1 1 d . . . . .
H49 H 0.254268 0.127153 0.942567 0.065 Uiso 1 1 calc R U . . .
O15 O 0.0270(4) 0.2649(4) 0.71660(19) 0.125(3) Uani 1 1 d . . . . .
C46 C 0.1664(3) -0.0164(3) 0.91592(18) 0.0486(12) Uani 1 1 d . . . . .
H46A H 0.141341 0.036065 0.925155 0.058 Uiso 1 1 calc R U . . .
H46B H 0.174833 -0.059234 0.943280 0.058 Uiso 1 1 calc R U . . .
C55 C 0.3451(3) 0.1044(3) 0.9152(2) 0.0554(15) Uani 1 1 d . . . . .
C40 C 0.0639(3) -0.3957(4) 0.97512(18) 0.0523(13) Uani 1 1 d . . . . .
H40 H 0.020543 -0.380327 0.984906 0.063 Uiso 1 1 calc R U . . .
C42 C 0.1637(4) -0.4986(4) 0.97669(19) 0.0566(14) Uani 1 1 d . . . . .
H42 H 0.186291 -0.553962 0.987041 0.068 Uiso 1 1 calc R U . . .
C41 C 0.0972(3) -0.4749(4) 0.98852(18) 0.0543(14) Uani 1 1 d . . . . .
H41 H 0.075162 -0.515310 1.006295 0.065 Uiso 1 1 calc R U . . .
C52 C 0.4832(4) 0.1298(4) 0.8939(3) 0.077(2) Uani 1 1 d . . . . .
H52 H 0.529217 0.140260 0.886398 0.092 Uiso 1 1 calc R U . . .
C50 C 0.3877(4) 0.1819(4) 0.9316(3) 0.075(2) Uani 1 1 d . . . . .
H50 H 0.369713 0.225897 0.949558 0.090 Uiso 1 1 calc R U . . .
C51 C 0.4549(4) 0.1921(5) 0.9212(3) 0.086(3) Uani 1 1 d . . . . .
H51 H 0.483571 0.243235 0.932928 0.103 Uiso 1 1 calc R U . . .
C71 C 0.0535(4) 0.6408(5) 0.5640(3) 0.0743(18) Uani 1 1 d . . . . .
H71 H 0.011340 0.652336 0.534564 0.089 Uiso 1 1 calc R U . . .
C69 C 0.2145(6) 0.1735(6) 0.4091(4) 0.095(3) Uani 1 1 d . . . . .
C70 C 0.1480(5) 0.2123(6) 0.4039(3) 0.094(3) Uani 1 1 d . . . . .
H70A H 0.137732 0.217928 0.436071 0.140 Uiso 1 1 calc R U . . .
H70B H 0.109370 0.176268 0.382386 0.140 Uiso 1 1 calc R U . . .
H70C H 0.148573 0.271068 0.389441 0.140 Uiso 1 1 calc R U . . .
N11 N 0.2712(6) 0.1390(7) 0.4171(5) 0.154(4) Uani 1 1 d . . . . .
O67 O 0.4760(5) 0.4624(5) 0.9040(5) 0.107(3) Uani 0.623(10) 1 d D U P A -1
H67A H 0.444584 0.492458 0.883687 0.161 Uiso 0.623(10) 1 calc R U P A -1
C17 C 0.4489(7) 0.4422(7) 0.9430(5) 0.094(4) Uani 0.623(10) 1 d D U P A -1
H17A H 0.399130 0.416787 0.931238 0.141 Uiso 0.623(10) 1 calc R U P A -1
H17B H 0.446308 0.495874 0.961799 0.141 Uiso 0.623(10) 1 calc R U P A -1
H17C H 0.481705 0.399249 0.963949 0.141 Uiso 0.623(10) 1 calc R U P A -1
O13 O 0.1444(3) 0.2344(4) 0.7657(2) 0.105(2) Uani 1 1 d . . . . .
O3 O 0.5038(3) 0.4412(4) 0.7217(3) 0.125(2) Uani 1 1 d . . . . .
O67A O 0.5129(9) 0.4956(11) 0.8903(7) 0.108(5) Uani 0.377(10) 1 d D U P A -2
H67B H 0.491741 0.490071 0.913011 0.162 Uiso 0.377(10) 1 calc R U P A -2
C17A C 0.4748(11) 0.4553(13) 0.8516(8) 0.097(5) Uani 0.377(10) 1 d D U P A -2
H17D H 0.458187 0.497940 0.824940 0.145 Uiso 0.377(10) 1 calc R U P A -2
H17E H 0.431517 0.427108 0.858820 0.145 Uiso 0.377(10) 1 calc R U P A -2
H17F H 0.505737 0.410199 0.841788 0.145 Uiso 0.377(10) 1 calc R U P A -2
O17 O 0.3039(11) -0.1866(12) 0.5878(6) 0.132(5) Uani 0.555(18) 1 d D U P B -1
H17 H 0.290811 -0.239734 0.583689 0.198 Uiso 0.555(18) 1 calc R U P B -1
C68 C 0.3748(11) -0.1823(12) 0.6140(6) 0.110(5) Uani 0.555(18) 1 d D U P B -1
H68A H 0.403722 -0.149094 0.595535 0.165 Uiso 0.555(18) 1 calc R U P B -1
H68B H 0.395014 -0.242190 0.620261 0.165 Uiso 0.555(18) 1 calc R U P B -1
H68C H 0.377686 -0.152592 0.645217 0.165 Uiso 0.555(18) 1 calc R U P B -1
O17A O 0.2529(12) -0.1842(13) 0.5711(7) 0.134(6) Uani 0.445(18) 1 d D U P B -2
H17G H 0.242890 -0.237610 0.564588 0.202 Uiso 0.445(18) 1 calc R U P B -2
C68A C 0.3128(18) -0.178(3) 0.6095(10) 0.138(7) Uani 0.445(18) 1 d D U P B -2
H68D H 0.356539 -0.199654 0.599844 0.207 Uiso 0.445(18) 1 calc R U P B -2
H68E H 0.305104 -0.214250 0.636554 0.207 Uiso 0.445(18) 1 calc R U P B -2
H68F H 0.320401 -0.116532 0.619956 0.207 Uiso 0.445(18) 1 calc R U P B -2

loop_
_atom_site_aniso_label
_atom_site_aniso_U_11
_atom_site_aniso_U_22
_atom_site_aniso_U_33
_atom_site_aniso_U_23
_atom_site_aniso_U_13
_atom_site_aniso_U_12
Cu1 0.0245(2) 0.0224(2) 0.0371(3) 0.00253(18) 0.01232(19) 0.00220(16)
Cu2 0.0268(2) 0.0280(2) 0.0321(3) -0.00198(18) 0.01111(19) 0.00096(17)
Cl4 0.0360(5) 0.0374(6) 0.0639(8) 0.0005(5) 0.0171(5) 0.0076(4)
Cl3 0.0524(7) 0.0357(6) 0.0412(6) -0.0021(4) 0.0042(5) -0.0006(5)
Cl2 0.0442(6) 0.0624(8) 0.0433(7) 0.0061(5) 0.0099(5) -0.0027(5)
Cl1 0.0418(6) 0.0384(6) 0.0989(11) -0.0144(6) 0.0324(7) -0.0069(5)
Cl6 0.0926(12) 0.0689(10) 0.0727(11) 0.0101(8) 0.0305(9) 0.0154(9)
Cl5 0.0902(13) 0.0692(11) 0.1043(15) -0.0140(9) 0.0273(11) 0.0018(9)
Cl7 0.1109(15) 0.0646(10) 0.0952(13) 0.0210(9) 0.0476(11) 0.0213(10)
N7 0.0254(16) 0.0308(17) 0.0351(19) 0.0017(13) 0.0093(14) 0.0014(13)
N10 0.0281(16) 0.0266(16) 0.0321(18) -0.0023(12) 0.0131(14) -0.0035(12)
N5 0.0252(15) 0.0234(16) 0.0359(19) 0.0028(12) 0.0112(14) -0.0006(12)
N3 0.0297(17) 0.0267(17) 0.037(2) -0.0010(13) 0.0095(15) -0.0001(13)
O11 0.058(2) 0.0357(18) 0.070(3) 0.0052(16) 0.0099(19) -0.0028(15)
N2 0.0215(15) 0.0274(17) 0.042(2) 0.0083(13) 0.0083(14) 0.0032(12)
N8 0.0341(18) 0.045(2) 0.0291(19) 0.0023(14) 0.0152(15) 0.0051(15)
N4 0.0304(17) 0.0262(16) 0.0341(19) 0.0004(13) 0.0134(14) 0.0010(12)
N1 0.0275(16) 0.0260(17) 0.047(2) -0.0004(14) 0.0174(15) 0.0013(13)
N9 0.0365(19) 0.0305(18) 0.039(2) -0.0034(14) 0.0009(16) 0.0011(14)
N6 0.0349(19) 0.042(2) 0.036(2) -0.0048(15) 0.0105(16) 0.0082(15)
C31 0.0262(18) 0.0235(19) 0.044(2) 0.0016(15) 0.0160(17) -0.0010(14)
O16 0.068(3) 0.041(2) 0.079(3) -0.0018(18) 0.007(2) 0.0070(18)
C32 0.0293(19) 0.027(2) 0.042(2) -0.0014(16) 0.0179(17) -0.0028(15)
C58 0.0263(19) 0.033(2) 0.035(2) -0.0010(16) 0.0096(16) -0.0039(15)
O6 0.081(3) 0.080(3) 0.048(2) 0.003(2) 0.015(2) 0.009(2)
C64 0.0281(19) 0.033(2) 0.042(2) -0.0054(16) 0.0186(18) -0.0079(15)
C24 0.0259(18) 0.0247(18) 0.035(2) 0.0020(15) 0.0115(16) 0.0009(14)
C56 0.031(2) 0.042(2) 0.034(2) -0.0042(17) 0.0063(17) 0.0026(17)
C21 0.037(2) 0.030(2) 0.032(2) -0.0008(15) 0.0094(17) -0.0048(16)
C26 0.030(2) 0.038(2) 0.034(2) -0.0002(17) 0.0089(17) -0.0035(16)
C25 0.0235(18) 0.0257(19) 0.037(2) 0.0028(15) 0.0094(16) -0.0015(14)
C15 0.0245(18) 0.029(2) 0.044(2) -0.0016(16) 0.0144(17) -0.0015(14)
C57 0.0278(19) 0.032(2) 0.036(2) 0.0013(16) 0.0136(17) 0.0004(15)
C12 0.033(2) 0.031(2) 0.029(2) 0.0008(15) 0.0039(17) -0.0032(16)
C14 0.033(2) 0.028(2) 0.036(2) 0.0010(15) 0.0142(17) 0.0023(15)
C23 0.0256(19) 0.036(2) 0.042(2) 0.0012(17) 0.0054(17) 0.0035(16)
C30 0.0275(19) 0.029(2) 0.047(3) 0.0028(17) 0.0120(18) 0.0012(15)
C4 0.0289(19) 0.029(2) 0.036(2) -0.0003(15) 0.0092(17) 0.0008(15)
C65 0.032(2) 0.033(2) 0.044(3) -0.0105(17) 0.0194(19) -0.0082(16)
C11 0.028(2) 0.037(2) 0.031(2) 0.0043(16) 0.0044(16) -0.0025(16)
C2 0.0236(19) 0.033(2) 0.054(3) 0.0079(18) 0.0130(18) 0.0069(15)
C6 0.039(2) 0.029(2) 0.036(2) -0.0044(16) 0.0102(18) 0.0003(16)
C5 0.0273(19) 0.035(2) 0.036(2) -0.0004(16) 0.0118(17) 0.0001(15)
C44 0.047(3) 0.049(3) 0.026(2) 0.0010(18) 0.0147(19) -0.006(2)
C28 0.035(2) 0.030(2) 0.066(3) -0.014(2) 0.028(2) -0.0056(17)
O2 0.059(3) 0.065(3) 0.121(4) -0.038(3) 0.038(3) -0.014(2)
C13 0.0273(19) 0.029(2) 0.058(3) 0.0041(18) 0.0215(19) 0.0024(15)
C16 0.033(2) 0.035(2) 0.045(3) -0.0011(17) 0.0188(19) -0.0045(16)
C59 0.031(2) 0.048(3) 0.035(2) -0.0067(18) 0.0119(18) -0.0044(18)
C47 0.032(2) 0.036(2) 0.042(3) 0.0034(18) -0.0035(19) 0.0011(17)
C29 0.027(2) 0.031(2) 0.065(3) -0.0039(19) 0.022(2) -0.0007(16)
O12 0.057(3) 0.111(4) 0.093(4) -0.013(3) 0.022(2) 0.023(3)
C10 0.027(2) 0.042(2) 0.037(2) 0.0023(17) 0.0034(17) -0.0020(17)
C35 0.027(2) 0.039(2) 0.045(3) 0.0015(18) 0.0079(18) 0.0043(16)
O7 0.118(4) 0.093(4) 0.063(3) 0.027(3) 0.024(3) 0.013(3)
O10 0.105(4) 0.115(4) 0.070(3) 0.016(3) 0.046(3) -0.002(3)
C22 0.033(2) 0.033(2) 0.037(2) -0.0040(16) 0.0155(18) -0.0088(16)
C7 0.047(3) 0.032(2) 0.036(2) -0.0019(17) 0.006(2) -0.0069(18)
C1 0.028(2) 0.030(2) 0.053(3) 0.0077(18) 0.0152(19) 0.0047(15)
C37 0.038(2) 0.041(2) 0.032(2) 0.0010(17) 0.0161(18) 0.0003(17)
C67 0.048(3) 0.038(2) 0.039(2) -0.0010(18) 0.022(2) -0.0123(19)
C27 0.036(2) 0.040(2) 0.045(3) -0.0101(19) 0.016(2) -0.0029(18)
C33 0.033(2) 0.033(2) 0.054(3) 0.0149(19) 0.018(2) 0.0041(16)
C38 0.036(2) 0.054(3) 0.031(2) -0.0034(19) 0.0161(19) 0.0029(19)
C20 0.048(3) 0.035(2) 0.037(2) 0.0006(17) 0.014(2) 0.0009(19)
C54 0.043(3) 0.037(2) 0.054(3) 0.013(2) -0.011(2) -0.0026(19)
C43 0.058(3) 0.050(3) 0.036(3) 0.007(2) 0.019(2) -0.003(2)
O4 0.086(3) 0.083(3) 0.131(5) -0.051(3) 0.062(3) -0.055(3)
C39 0.038(2) 0.062(3) 0.040(3) -0.007(2) 0.022(2) -0.005(2)
C36 0.034(2) 0.065(3) 0.044(3) 0.003(2) 0.021(2) 0.011(2)
C45 0.044(3) 0.060(3) 0.024(2) -0.0047(19) 0.0138(19) -0.014(2)
C63 0.031(2) 0.034(2) 0.060(3) -0.0038(19) 0.021(2) -0.0009(16)
O5 0.099(4) 0.099(4) 0.108(4) -0.026(3) 0.053(3) -0.049(3)
O8 0.050(3) 0.146(5) 0.085(4) -0.010(3) 0.010(2) 0.025(3)
C62 0.032(2) 0.040(3) 0.073(4) -0.013(2) 0.024(2) -0.0063(18)
C8 0.040(2) 0.042(3) 0.044(3) 0.0026(19) 0.002(2) -0.0118(19)
C3 0.036(2) 0.029(2) 0.045(3) -0.0044(17) 0.0189(19) -0.0013(16)
C48 0.045(3) 0.037(2) 0.043(3) -0.0070(19) -0.005(2) 0.0111(19)
C53 0.038(3) 0.047(3) 0.068(4) 0.019(2) -0.012(2) -0.009(2)
C18 0.051(3) 0.042(3) 0.036(2) 0.0008(18) 0.014(2) -0.013(2)
O1 0.098(4) 0.073(3) 0.132(5) 0.011(3) 0.058(4) -0.018(3)
C34 0.034(2) 0.038(2) 0.047(3) -0.0033(19) 0.008(2) 0.0099(18)
C9 0.032(2) 0.047(3) 0.045(3) 0.007(2) 0.0073(19) -0.0094(18)
C60 0.041(3) 0.057(3) 0.051(3) -0.021(2) 0.020(2) -0.008(2)
C66 0.034(2) 0.038(2) 0.045(3) 0.0118(18) 0.0098(19) -0.0015(17)
C19 0.060(3) 0.029(2) 0.039(3) 0.0059(17) 0.011(2) -0.0061(19)
O14 0.099(4) 0.080(3) 0.144(5) 0.030(3) 0.038(4) -0.041(3)
O9 0.211(7) 0.031(2) 0.077(3) 0.004(2) -0.057(4) -0.021(3)
C61 0.034(2) 0.050(3) 0.074(4) -0.028(2) 0.030(2) -0.010(2)
C49 0.060(3) 0.034(3) 0.056(3) -0.007(2) -0.007(3) 0.015(2)
O15 0.180(6) 0.106(4) 0.064(3) -0.030(3) -0.012(4) 0.090(4)
C46 0.053(3) 0.049(3) 0.041(3) -0.014(2) 0.008(2) 0.014(2)
C55 0.056(3) 0.034(2) 0.059(3) 0.004(2) -0.018(3) 0.004(2)
C40 0.055(3) 0.071(4) 0.036(3) -0.003(2) 0.022(2) -0.022(3)
C42 0.083(4) 0.049(3) 0.040(3) 0.009(2) 0.019(3) -0.012(3)
C41 0.069(4) 0.065(3) 0.033(3) 0.004(2) 0.020(2) -0.021(3)
C52 0.053(3) 0.051(4) 0.105(5) 0.015(3) -0.017(4) -0.010(3)
C50 0.072(4) 0.033(3) 0.096(5) -0.003(3) -0.023(4) -0.001(3)
C51 0.066(4) 0.057(4) 0.105(6) 0.012(4) -0.032(4) -0.021(3)
C71 0.062(4) 0.070(4) 0.085(5) 0.002(3) 0.009(3) 0.013(3)
C69 0.093(6) 0.080(6) 0.132(8) -0.033(5) 0.064(6) -0.043(5)
C70 0.104(7) 0.093(6) 0.081(5) -0.022(4) 0.021(5) -0.032(5)
N11 0.152(9) 0.111(7) 0.232(12) -0.064(7) 0.110(9) -0.073(7)
O67 0.063(5) 0.049(4) 0.200(9) 0.042(5) 0.017(6) 0.007(3)
C17 0.100(9) 0.035(5) 0.125(10) 0.021(5) -0.008(6) 0.015(5)
O13 0.062(3) 0.151(5) 0.111(4) -0.001(4) 0.040(3) 0.049(3)
O3 0.094(4) 0.108(5) 0.198(7) 0.007(4) 0.082(4) 0.053(4)
O67A 0.087(9) 0.078(9) 0.187(12) 0.037(8) 0.085(8) 0.011(7)
C17A 0.066(9) 0.073(10) 0.172(13) 0.050(9) 0.068(9) 0.026(7)
O17 0.162(9) 0.101(7) 0.145(10) -0.041(7) 0.062(8) 0.052(7)
C68 0.147(10) 0.087(8) 0.106(10) -0.006(7) 0.053(8) -0.007(9)
O17A 0.121(10) 0.125(9) 0.153(10) -0.026(8) 0.028(8) 0.057(9)
C68A 0.168(11) 0.100(9) 0.139(11) -0.008(10) 0.030(10) 0.028(10)

loop_
_atom_type_symbol
_atom_type_description
_atom_type_scat_dispersion_real
_atom_type_scat_dispersion_imag
_atom_type_scat_source
C C 0.0033 0.0016 'International Tables Vol C Tables 4.2.6.8 and 6.1.1.4'
H H 0.0000 0.0000 'International Tables Vol C Tables 4.2.6.8 and 6.1.1.4'
Cl Cl 0.1484 0.1585 'International Tables Vol C Tables 4.2.6.8 and 6.1.1.4'
Cu Cu 0.3201 1.2651 'International Tables Vol C Tables 4.2.6.8 and 6.1.1.4'
N N 0.0061 0.0033 'International Tables Vol C Tables 4.2.6.8 and 6.1.1.4'
O O 0.0106 0.0060 'International Tables Vol C Tables 4.2.6.8 and 6.1.1.4'

loop_
_exptl_crystal_face_index_h
_exptl_crystal_face_index_k
_exptl_crystal_face_index_l
_exptl_crystal_face_perp_dist
2 21 8 0.0738
-25 5 15 0.0989
-25 -7 10 0.1022
-1 -21 -8 0.0844
26 1 -13 0.0752
-14 17 17 0.0894
3 -6 36 0.0560
14 -18 -13 0.1137
-2 5 -37 0.0280

loop_
_geom_angle_atom_site_label_1
_geom_angle_atom_site_label_2
_geom_angle_atom_site_label_3
_geom_angle
_geom_angle_site_symmetry_1
_geom_angle_site_symmetry_3
_geom_angle_publ_flag
N5 Cu1 N3 106.62(13) . . ?
N5 Cu1 N2 82.32(13) . . ?
N5 Cu1 N4 100.94(13) . . ?
N5 Cu1 N1 166.83(14) . . ?
N2 Cu1 N3 105.07(13) . . ?
N4 Cu1 N3 113.73(14) . . ?
N4 Cu1 N2 137.93(13) . . ?
N4 Cu1 N1 82.87(14) . . ?
N1 Cu1 N3 82.91(13) . . ?
N1 Cu1 N2 86.45(14) . . ?
N7 Cu2 N9 103.16(14) . . ?
N10 Cu2 N7 82.65(14) . . ?
N10 Cu2 N8 103.09(14) . . ?
N10 Cu2 N9 107.83(14) . . ?
N10 Cu2 N6 165.95(14) . . ?
N8 Cu2 N7 141.40(14) . . ?
N8 Cu2 N9 110.86(15) . . ?
N8 Cu2 N6 81.83(15) . . ?
N6 Cu2 N7 85.41(14) . . ?
N6 Cu2 N9 82.08(15) . . ?
O14 Cl4 O16 106.1(3) . . ?
O15 Cl4 O16 109.5(3) . . ?
O15 Cl4 O14 110.2(4) . . ?
O15 Cl4 O13 111.5(4) . . ?
O13 Cl4 O16 111.1(3) . . ?
O13 Cl4 O14 108.4(4) . . ?
O12 Cl3 O11 108.9(3) . . ?
O10 Cl3 O11 110.4(3) . . ?
O10 Cl3 O12 108.0(3) . . ?
O10 Cl3 O9 112.7(4) . . ?
O9 Cl3 O11 108.1(2) . . ?
O9 Cl3 O12 108.8(4) . . ?
O7 Cl2 O6 109.0(3) . . ?
O7 Cl2 O8 108.6(4) . . ?
O5 Cl2 O6 109.6(3) . . ?
O5 Cl2 O7 108.2(4) . . ?
O5 Cl2 O8 110.7(4) . . ?
O8 Cl2 O6 110.6(3) . . ?
O4 Cl1 O2 106.1(3) . . ?
O4 Cl1 O1 112.2(4) . . ?
O4 Cl1 O3 111.2(4) . . ?
O1 Cl1 O2 107.9(3) . . ?
O3 Cl1 O2 107.5(4) . . ?
O3 Cl1 O1 111.5(4) . . ?
C56 N7 Cu2 102.6(2) . . ?
C35 N7 Cu2 106.5(3) . . ?
C35 N7 C56 113.3(3) . . ?
C66 N7 Cu2 112.5(3) . . ?
C66 N7 C56 109.8(3) . . ?
C66 N7 C35 111.8(3) . . ?
C58 N10 Cu2 112.5(3) . . ?
C57 N10 Cu2 128.6(3) . . ?
C57 N10 C58 118.9(3) . . ?
C24 N5 Cu1 127.7(3) . . ?
C24 N5 C25 119.0(3) . . ?
C25 N5 Cu1 113.2(2) . . ?
C4 N3 Cu1 129.9(3) . . ?
C4 N3 C5 118.8(3) . . ?
C5 N3 Cu1 109.9(3) . . ?
C23 N2 Cu1 103.0(2) . . ?
C23 N2 C2 114.6(3) . . ?
C23 N2 C33 110.1(4) . . ?
C2 N2 Cu1 105.2(3) . . ?
C33 N2 Cu1 112.7(3) . . ?
C33 N2 C2 111.0(3) . . ?
C37 N8 Cu2 128.3(3) . . ?
C37 N8 C38 118.9(4) . . ?
C38 N8 Cu2 112.7(3) . . ?
C15 N4 Cu1 112.9(3) . . ?
C14 N4 Cu1 128.2(3) . . ?
C14 N4 C15 118.9(4) . . ?
C13 N1 Cu1 106.7(2) . . ?
C13 N1 C1 112.7(3) . . ?
C13 N1 C3 111.1(3) . . ?
C1 N1 Cu1 107.1(3) . . ?
C3 N1 Cu1 107.3(2) . . ?
C3 N1 C1 111.6(3) . . ?
C47 N9 Cu2 127.0(3) . . ?
C47 N9 C48 119.4(4) . . ?
C48 N9 Cu2 111.0(3) . . ?
C36 N6 Cu2 106.2(3) . . ?
C36 N6 C34 112.4(4) . . ?
C36 N6 C46 112.6(4) . . ?
C34 N6 Cu2 108.0(3) . . ?
C34 N6 C46 110.3(4) . . ?
C46 N6 Cu2 107.0(3) . . ?
C32 C31 C30 120.2(4) . . ?
C24 C31 C32 118.6(3) . . ?
C24 C31 C30 121.1(4) . . ?
C31 C32 C26 117.4(4) . . ?
C31 C32 C27 119.0(4) . . ?
C27 C32 C26 123.6(4) . . ?
N10 C58 C56 113.9(4) . . ?
C59 C58 N10 121.9(4) . . ?
C59 C58 C56 124.3(4) . . ?
C65 C64 C57 118.0(4) . . ?
C65 C64 C63 120.7(4) . . ?
C63 C64 C57 121.3(4) . . ?
N5 C24 C31 122.8(4) . . ?
N5 C24 H24 118.6 . . ?
C31 C24 H24 118.6 . . ?
N7 C56 C58 109.2(3) . . ?
N7 C56 H56A 109.8 . . ?
N7 C56 H56B 109.8 . . ?
C58 C56 H56A 109.8 . . ?
C58 C56 H56B 109.8 . . ?
H56A C56 H56B 108.3 . . ?
C14 C21 C22 117.4(4) . . ?
C14 C21 C20 123.0(4) . . ?
C22 C21 C20 119.6(4) . . ?
C32 C26 H26 119.9 . . ?
C25 C26 C32 120.2(4) . . ?
C25 C26 H26 119.9 . . ?
N5 C25 C23 113.6(3) . . ?
C26 C25 N5 121.9(4) . . ?
C26 C25 C23 124.5(4) . . ?
N4 C15 C13 114.9(4) . . ?
C16 C15 N4 122.1(4) . . ?
C16 C15 C13 123.0(4) . . ?
N10 C57 C64 122.7(4) . . ?
N10 C57 H57 118.7 . . ?
C64 C57 H57 118.7 . . ?
C11 C12 C6 118.1(4) . . ?
C11 C12 C7 118.7(4) . . ?
C6 C12 C7 123.2(4) . . ?
N4 C14 C21 123.8(4) . . ?
N4 C14 H14 118.1 . . ?
C21 C14 H14 118.1 . . ?
N2 C23 C25 108.6(3) . . ?
N2 C23 H23A 110.0 . . ?
N2 C23 H23B 110.0 . . ?
C25 C23 H23A 110.0 . . ?
C25 C23 H23B 110.0 . . ?
H23A C23 H23B 108.4 . . ?
C31 C30 H30 120.3 . . ?
C29 C30 C31 119.4(4) . . ?
C29 C30 H30 120.3 . . ?
N3 C4 H4 118.3 . . ?
N3 C4 C11 123.3(4) . . ?
C11 C4 H4 118.3 . . ?
C64 C65 C60 118.1(4) . . ?
C59 C65 C64 118.1(4) . . ?
C59 C65 C60 123.9(4) . . ?
C12 C11 C4 117.6(4) . . ?
C12 C11 C10 120.0(4) . . ?
C4 C11 C10 122.3(4) . . ?
N2 C2 H2A 110.0 . . ?
N2 C2 H2B 110.0 . . ?
N2 C2 C1 108.5(3) . . ?
H2A C2 H2B 108.4 . . ?
C1 C2 H2A 110.0 . . ?
C1 C2 H2B 110.0 . . ?
C12 C6 H6 120.2 . . ?
C5 C6 C12 119.7(4) . . ?
C5 C6 H6 120.2 . . ?
N3 C5 C3 114.4(3) . . ?
C6 C5 N3 122.4(4) . . ?
C6 C5 C3 123.2(4) . . ?
C37 C44 C43 121.3(4) . . ?
C37 C44 C45 117.8(4) . . ?
C45 C44 C43 120.9(4) . . ?
C29 C28 H28 119.1 . . ?
C27 C28 H28 119.1 . . ?
C27 C28 C29 121.8(4) . . ?
N1 C13 C15 110.1(3) . . ?
N1 C13 H13A 109.6 . . ?
N1 C13 H13B 109.6 . . ?
C15 C13 H13A 109.6 . . ?
C15 C13 H13B 109.6 . . ?
H13A C13 H13B 108.1 . . ?
C15 C16 H16 120.2 . . ?
C15 C16 C22 119.7(4) . . ?
C22 C16 H16 120.2 . . ?
C58 C59 C65 120.4(4) . . ?
C58 C59 H59 119.8 . . ?
C65 C59 H59 119.8 . . ?
N9 C47 H47 118.3 . . ?
N9 C47 C54 123.3(5) . . ?
C54 C47 H47 118.3 . . ?
C30 C29 C28 120.1(4) . . ?
C30 C29 H29 120.0 . . ?
C28 C29 H29 120.0 . . ?
C11 C10 H10 120.1 . . ?
C9 C10 C11 119.9(4) . . ?
C9 C10 H10 120.1 . . ?
N7 C35 H35A 110.0 . . ?
N7 C35 H35B 110.0 . . ?
N7 C35 C34 108.4(3) . . ?
H35A C35 H35B 108.4 . . ?
C34 C35 H35A 110.0 . . ?
C34 C35 H35B 110.0 . . ?
C21 C22 C16 118.1(4) . . ?
C21 C22 C67 118.7(4) . . ?
C16 C22 C67 123.3(4) . . ?
C12 C7 H7 120.2 . . ?
C8 C7 C12 119.7(4) . . ?
C8 C7 H7 120.2 . . ?
N1 C1 C2 109.9(3) . . ?
N1 C1 H1A 109.7 . . ?
N1 C1 H1B 109.7 . . ?
C2 C1 H1A 109.7 . . ?
C2 C1 H1B 109.7 . . ?
H1A C1 H1B 108.2 . . ?
N8 C37 C44 122.9(4) . . ?
N8 C37 H37 118.5 . . ?
C44 C37 H37 118.5 . . ?
C22 C67 H67 119.9 . . ?
C18 C67 C22 120.3(5) . . ?
C18 C67 H67 119.9 . . ?
C32 C27 H27 120.3 . . ?
C28 C27 C32 119.5(4) . . ?
C28 C27 H27 120.3 . . ?
N2 C33 H33A 109.5 . . ?
N2 C33 H33B 109.5 . . ?
N2 C33 H33C 109.5 . . ?
H33A C33 H33B 109.5 . . ?
H33A C33 H33C 109.5 . . ?
H33B C33 H33C 109.5 . . ?
N8 C38 C36 114.8(4) . . ?
C39 C38 N8 122.0(4) . . ?
C39 C38 C36 123.1(4) . . ?
C21 C20 H20 120.0 . . ?
C19 C20 C21 119.9(4) . . ?
C19 C20 H20 120.0 . . ?
C47 C54 C53 121.8(5) . . ?
C47 C54 C55 117.3(5) . . ?
C55 C54 C53 120.8(5) . . ?
C44 C43 H43 120.6 . . ?
C42 C43 C44 118.8(5) . . ?
C42 C43 H43 120.6 . . ?
C38 C39 H39 119.9 . . ?
C38 C39 C45 120.3(4) . . ?
C45 C39 H39 119.9 . . ?
N6 C36 C38 109.7(4) . . ?
N6 C36 H36A 109.7 . . ?
N6 C36 H36B 109.7 . . ?
C38 C36 H36A 109.7 . . ?
C38 C36 H36B 109.7 . . ?
H36A C36 H36B 108.2 . . ?
C39 C45 C44 117.9(4) . . ?
C39 C45 C40 123.8(5) . . ?
C40 C45 C44 118.2(5) . . ?
C64 C63 H63 120.2 . . ?
C62 C63 C64 119.5(5) . . ?
C62 C63 H63 120.2 . . ?
C63 C62 H62 119.9 . . ?
C63 C62 C61 120.2(5) . . ?
C61 C62 H62 119.9 . . ?
C7 C8 H8 119.2 . . ?
C7 C8 C9 121.5(4) . . ?
C9 C8 H8 119.2 . . ?
N1 C3 C5 110.6(3) . . ?
N1 C3 H3A 109.5 . . ?
N1 C3 H3B 109.5 . . ?
C5 C3 H3A 109.5 . . ?
C5 C3 H3B 109.5 . . ?
H3A C3 H3B 108.1 . . ?
N9 C48 C46 113.7(4) . . ?
C49 C48 N9 121.9(5) . . ?
C49 C48 C46 124.3(5) . . ?
C54 C53 H53 120.2 . . ?
C52 C53 C54 119.6(7) . . ?
C52 C53 H53 120.2 . . ?
C67 C18 H18 119.5 . . ?
C67 C18 C19 120.9(4) . . ?
C19 C18 H18 119.5 . . ?
N6 C34 C35 108.9(4) . . ?
N6 C34 H34A 109.9 . . ?
N6 C34 H34B 109.9 . . ?
C35 C34 H34A 109.9 . . ?
C35 C34 H34B 109.9 . . ?
H34A C34 H34B 108.3 . . ?
C10 C9 C8 120.2(4) . . ?
C10 C9 H9 119.9 . . ?
C8 C9 H9 119.9 . . ?
C65 C60 H60 119.8 . . ?
C61 C60 C65 120.3(5) . . ?
C61 C60 H60 119.8 . . ?
N7 C66 H66A 109.5 . . ?
N7 C66 H66B 109.5 . . ?
N7 C66 H66C 109.5 . . ?
H66A C66 H66B 109.5 . . ?
H66A C66 H66C 109.5 . . ?
H66B C66 H66C 109.5 . . ?
C20 C19 C18 120.6(4) . . ?
C20 C19 H19 119.7 . . ?
C18 C19 H19 119.7 . . ?
C62 C61 H61 119.4 . . ?
C60 C61 C62 121.1(5) . . ?
C60 C61 H61 119.4 . . ?
C48 C49 H49 120.1 . . ?
C48 C49 C55 119.7(5) . . ?
C55 C49 H49 120.1 . . ?
N6 C46 H46A 109.6 . . ?
N6 C46 H46B 109.6 . . ?
C48 C46 N6 110.3(4) . . ?
C48 C46 H46A 109.6 . . ?
C48 C46 H46B 109.6 . . ?
H46A C46 H46B 108.1 . . ?
C54 C55 C50 117.7(6) . . ?
C49 C55 C54 118.3(4) . . ?
C49 C55 C50 124.0(6) . . ?
C45 C40 H40 119.8 . . ?
C41 C40 C45 120.3(5) . . ?
C41 C40 H40 119.8 . . ?
C43 C42 H42 119.9 . . ?
C43 C42 C41 120.1(5) . . ?
C41 C42 H42 119.9 . . ?
C40 C41 C42 121.6(5) . . ?
C40 C41 H41 119.2 . . ?
C42 C41 H41 119.2 . . ?
C53 C52 H52 119.9 . . ?
C53 C52 C51 120.1(7) . . ?
C51 C52 H52 119.9 . . ?
C55 C50 H50 120.4 . . ?
C51 C50 C55 119.2(7) . . ?
C51 C50 H50 120.4 . . ?
C52 C51 H51 118.8 . . ?
C50 C51 C52 122.4(6) . . ?
C50 C51 H51 118.8 . . ?
Cl6 C71 Cl5 112.8(4) . . ?
Cl6 C71 Cl7 109.4(4) . . ?
Cl6 C71 H71 108.4 . . ?
Cl5 C71 Cl7 109.5(4) . . ?
Cl5 C71 H71 108.4 . . ?
Cl7 C71 H71 108.4 . . ?
N11 C69 C70 174.8(13) . . ?
C69 C70 H70A 109.5 . . ?
C69 C70 H70B 109.5 . . ?
C69 C70 H70C 109.5 . . ?
H70A C70 H70B 109.5 . . ?
H70A C70 H70C 109.5 . . ?
H70B C70 H70C 109.5 . . ?
C17 O67 H67A 109.5 . . ?
O67 C17 H17A 109.5 . . ?
O67 C17 H17B 109.5 . . ?
O67 C17 H17C 109.5 . . ?
H17A C17 H17B 109.5 . . ?
H17A C17 H17C 109.5 . . ?
H17B C17 H17C 109.5 . . ?
C17A O67A H67B 109.5 . . ?
O67A C17A H17D 109.5 . . ?
O67A C17A H17E 109.5 . . ?
O67A C17A H17F 109.5 . . ?
H17D C17A H17E 109.5 . . ?
H17D C17A H17F 109.5 . . ?
H17E C17A H17F 109.5 . . ?
C68 O17 H17 109.5 . . ?
O17 C68 H68A 109.5 . . ?
O17 C68 H68B 109.5 . . ?
O17 C68 H68C 109.5 . . ?
H68A C68 H68B 109.5 . . ?
H68A C68 H68C 109.5 . . ?
H68B C68 H68C 109.5 . . ?
C68A O17A H17G 109.5 . . ?
O17A C68A H68D 109.5 . . ?
O17A C68A H68E 109.5 . . ?
O17A C68A H68F 109.5 . . ?
H68D C68A H68E 109.5 . . ?
H68D C68A H68F 109.5 . . ?
H68E C68A H68F 109.5 . . ?

loop_
_geom_bond_atom_site_label_1
_geom_bond_atom_site_label_2
_geom_bond_distance
_geom_bond_site_symmetry_2
_geom_bond_publ_flag
Cu1 N5 1.978(3) . ?
Cu1 N3 2.136(3) . ?
Cu1 N2 2.066(3) . ?
Cu1 N4 2.021(3) . ?
Cu1 N1 2.028(3) . ?
Cu2 N7 2.057(3) . ?
Cu2 N10 1.995(3) . ?
Cu2 N8 2.022(4) . ?
Cu2 N9 2.133(4) . ?
Cu2 N6 2.030(4) . ?
Cl4 O16 1.423(4) . ?
Cl4 O14 1.423(5) . ?
Cl4 O15 1.391(5) . ?
Cl4 O13 1.410(4) . ?
Cl3 O11 1.438(4) . ?
Cl3 O12 1.431(5) . ?
Cl3 O10 1.404(5) . ?
Cl3 O9 1.410(4) . ?
Cl2 O6 1.428(4) . ?
Cl2 O7 1.422(5) . ?
Cl2 O5 1.420(5) . ?
Cl2 O8 1.425(5) . ?
Cl1 O2 1.453(5) . ?
Cl1 O4 1.402(4) . ?
Cl1 O1 1.431(5) . ?
Cl1 O3 1.405(5) . ?
Cl6 C71 1.738(8) . ?
Cl5 C71 1.756(7) . ?
Cl7 C71 1.778(8) . ?
N7 C56 1.493(5) . ?
N7 C35 1.481(5) . ?
N7 C66 1.480(5) . ?
N10 C58 1.380(5) . ?
N10 C57 1.317(5) . ?
N5 C24 1.328(5) . ?
N5 C25 1.378(5) . ?
N3 C4 1.320(5) . ?
N3 C5 1.376(5) . ?
N2 C23 1.479(6) . ?
N2 C2 1.493(5) . ?
N2 C33 1.488(5) . ?
N8 C37 1.327(6) . ?
N8 C38 1.374(5) . ?
N4 C15 1.368(5) . ?
N4 C14 1.311(5) . ?
N1 C13 1.479(5) . ?
N1 C1 1.490(5) . ?
N1 C3 1.484(5) . ?
N9 C47 1.325(6) . ?
N9 C48 1.372(6) . ?
N6 C36 1.488(6) . ?
N6 C34 1.499(6) . ?
N6 C46 1.507(6) . ?
C31 C32 1.408(6) . ?
C31 C24 1.404(6) . ?
C31 C30 1.420(5) . ?
C32 C26 1.429(6) . ?
C32 C27 1.416(6) . ?
C58 C56 1.506(6) . ?
C58 C59 1.362(6) . ?
C64 C57 1.423(6) . ?
C64 C65 1.409(6) . ?
C64 C63 1.419(6) . ?
C24 H24 0.9500 . ?
C56 H56A 0.9900 . ?
C56 H56B 0.9900 . ?
C21 C14 1.406(6) . ?
C21 C22 1.412(6) . ?
C21 C20 1.418(6) . ?
C26 H26 0.9500 . ?
C26 C25 1.355(6) . ?
C25 C23 1.514(5) . ?
C15 C13 1.512(6) . ?
C15 C16 1.359(6) . ?
C57 H57 0.9500 . ?
C12 C11 1.414(6) . ?
C12 C6 1.422(6) . ?
C12 C7 1.435(6) . ?
C14 H14 0.9500 . ?
C23 H23A 0.9900 . ?
C23 H23B 0.9900 . ?
C30 H30 0.9500 . ?
C30 C29 1.369(6) . ?
C4 H4 0.9500 . ?
C4 C11 1.418(6) . ?
C65 C59 1.401(6) . ?
C65 C60 1.429(6) . ?
C11 C10 1.425(6) . ?
C2 H2A 0.9900 . ?
C2 H2B 0.9900 . ?
C2 C1 1.516(7) . ?
C6 H6 0.9500 . ?
C6 C5 1.357(6) . ?
C5 C3 1.513(6) . ?
C44 C37 1.407(6) . ?
C44 C43 1.422(7) . ?
C44 C45 1.420(7) . ?
C28 H28 0.9500 . ?
C28 C29 1.404(7) . ?
C28 C27 1.363(7) . ?
C13 H13A 0.9900 . ?
C13 H13B 0.9900 . ?
C16 H16 0.9500 . ?
C16 C22 1.416(6) . ?
C59 H59 0.9500 . ?
C47 H47 0.9500 . ?
C47 C54 1.406(6) . ?
C29 H29 0.9500 . ?
C10 H10 0.9500 . ?
C10 C9 1.373(6) . ?
C35 H35A 0.9900 . ?
C35 H35B 0.9900 . ?
C35 C34 1.515(6) . ?
C22 C67 1.419(6) . ?
C7 H7 0.9500 . ?
C7 C8 1.366(7) . ?
C1 H1A 0.9900 . ?
C1 H1B 0.9900 . ?
C37 H37 0.9500 . ?
C67 H67 0.9500 . ?
C67 C18 1.365(7) . ?
C27 H27 0.9500 . ?
C33 H33A 0.9800 . ?
C33 H33B 0.9800 . ?
C33 H33C 0.9800 . ?
C38 C39 1.356(7) . ?
C38 C36 1.504(7) . ?
C20 H20 0.9500 . ?
C20 C19 1.366(6) . ?
C54 C53 1.423(8) . ?
C54 C55 1.423(8) . ?
C43 H43 0.9500 . ?
C43 C42 1.383(7) . ?
C39 H39 0.9500 . ?
C39 C45 1.407(7) . ?
C36 H36A 0.9900 . ?
C36 H36B 0.9900 . ?
C45 C40 1.418(7) . ?
C63 H63 0.9500 . ?
C63 C62 1.364(7) . ?
C62 H62 0.9500 . ?
C62 C61 1.418(8) . ?
C8 H8 0.9500 . ?
C8 C9 1.412(7) . ?
C3 H3A 0.9900 . ?
C3 H3B 0.9900 . ?
C48 C49 1.362(7) . ?
C48 C46 1.490(8) . ?
C53 H53 0.9500 . ?
C53 C52 1.349(8) . ?
C18 H18 0.9500 . ?
C18 C19 1.397(7) . ?
C34 H34A 0.9900 . ?
C34 H34B 0.9900 . ?
C9 H9 0.9500 . ?
C60 H60 0.9500 . ?
C60 C61 1.354(7) . ?
C66 H66A 0.9800 . ?
C66 H66B 0.9800 . ?
C66 H66C 0.9800 . ?
C19 H19 0.9500 . ?
C61 H61 0.9500 . ?
C49 H49 0.9500 . ?
C49 C55 1.419(9) . ?
C46 H46A 0.9900 . ?
C46 H46B 0.9900 . ?
C55 C50 1.427(7) . ?
C40 H40 0.9500 . ?
C40 C41 1.358(8) . ?
C42 H42 0.9500 . ?
C42 C41 1.413(8) . ?
C41 H41 0.9500 . ?
C52 H52 0.9500 . ?
C52 C51 1.406(11) . ?
C50 H50 0.9500 . ?
C50 C51 1.369(11) . ?
C51 H51 0.9500 . ?
C71 H71 1.0000 . ?
C69 C70 1.346(13) . ?
C69 N11 1.148(14) . ?
C70 H70A 0.9800 . ?
C70 H70B 0.9800 . ?
C70 H70C 0.9800 . ?
O67 H67A 0.8400 . ?
O67 C17 1.361(8) . ?
C17 H17A 0.9800 . ?
C17 H17B 0.9800 . ?
C17 H17C 0.9800 . ?
O67A H67B 0.8400 . ?
O67A C17A 1.292(9) . ?
C17A H17D 0.9800 . ?
C17A H17E 0.9800 . ?
C17A H17F 0.9800 . ?
O17 H17 0.8400 . ?
O17 C68 1.340(9) . ?
C68 H68A 0.9800 . ?
C68 H68B 0.9800 . ?
C68 H68C 0.9800 . ?
O17A H17G 0.8400 . ?
O17A C68A 1.342(9) . ?
C68A H68D 0.9800 . ?
C68A H68E 0.9800 . ?
C68A H68F 0.9800 . ?

loop_
_geom_torsion_atom_site_label_1
_geom_torsion_atom_site_label_2
_geom_torsion_atom_site_label_3
_geom_torsion_atom_site_label_4
_geom_torsion
_geom_torsion_site_symmetry_1
_geom_torsion_site_symmetry_2
_geom_torsion_site_symmetry_3
_geom_torsion_site_symmetry_4
_geom_torsion_publ_flag
Cu1 N5 C24 C31 179.7(3) . . . . ?
Cu1 N5 C25 C26 -177.7(3) . . . . ?
Cu1 N5 C25 C23 4.1(4) . . . . ?
Cu1 N3 C4 C11 -162.7(3) . . . . ?
Cu1 N3 C5 C6 163.3(3) . . . . ?
Cu1 N3 C5 C3 -17.8(4) . . . . ?
Cu1 N2 C23 C25 45.6(4) . . . . ?
Cu1 N2 C2 C1 -41.9(4) . . . . ?
Cu1 N4 C15 C13 -4.0(4) . . . . ?
Cu1 N4 C15 C16 178.4(3) . . . . ?
Cu1 N4 C14 C21 179.9(3) . . . . ?
Cu1 N1 C13 C15 -37.8(4) . . . . ?
Cu1 N1 C1 C2 -36.7(4) . . . . ?
Cu1 N1 C3 C5 -40.7(4) . . . . ?
Cu2 N7 C56 C58 -45.6(4) . . . . ?
Cu2 N7 C35 C34 42.6(4) . . . . ?
Cu2 N10 C58 C56 -3.2(4) . . . . ?
Cu2 N10 C58 C59 178.9(3) . . . . ?
Cu2 N10 C57 C64 179.5(3) . . . . ?
Cu2 N8 C37 C44 -175.8(3) . . . . ?
Cu2 N8 C38 C39 176.4(4) . . . . ?
Cu2 N8 C38 C36 -1.7(5) . . . . ?
Cu2 N9 C47 C54 158.8(3) . . . . ?
Cu2 N9 C48 C49 -162.1(4) . . . . ?
Cu2 N9 C48 C46 19.2(5) . . . . ?
Cu2 N6 C36 C38 39.9(4) . . . . ?
Cu2 N6 C34 C35 36.1(4) . . . . ?
Cu2 N6 C46 C48 41.9(4) . . . . ?
N7 C35 C34 N6 -53.2(5) . . . . ?
N10 C58 C56 N7 34.2(5) . . . . ?
N10 C58 C59 C65 1.4(6) . . . . ?
N5 C25 C23 N2 -34.8(5) . . . . ?
N3 C4 C11 C12 1.4(6) . . . . ?
N3 C4 C11 C10 178.2(4) . . . . ?
N3 C5 C3 N1 39.9(5) . . . . ?
N2 C2 C1 N1 54.0(4) . . . . ?
N8 C38 C39 C45 -0.4(7) . . . . ?
N8 C38 C36 N6 -26.0(6) . . . . ?
N4 C15 C13 N1 28.5(5) . . . . ?
N4 C15 C16 C22 2.2(6) . . . . ?
N9 C47 C54 C53 -179.7(4) . . . . ?
N9 C47 C54 C55 0.7(7) . . . . ?
N9 C48 C49 C55 0.0(7) . . . . ?
N9 C48 C46 N6 -41.3(5) . . . . ?
C31 C32 C26 C25 0.8(6) . . . . ?
C31 C32 C27 C28 -0.8(6) . . . . ?
C31 C30 C29 C28 -0.7(6) . . . . ?
C32 C31 C24 N5 -3.3(6) . . . . ?
C32 C31 C30 C29 -1.1(6) . . . . ?
C32 C26 C25 N5 -1.6(6) . . . . ?
C32 C26 C25 C23 176.5(4) . . . . ?
C58 N10 C57 C64 -2.6(6) . . . . ?
C64 C65 C59 C58 -1.6(6) . . . . ?
C64 C65 C60 C61 -0.2(7) . . . . ?
C64 C63 C62 C61 0.9(7) . . . . ?
C24 N5 C25 C26 -0.2(6) . . . . ?
C24 N5 C25 C23 -178.4(3) . . . . ?
C24 C31 C32 C26 1.4(5) . . . . ?
C24 C31 C32 C27 -179.3(4) . . . . ?
C24 C31 C30 C29 -180.0(4) . . . . ?
C56 N7 C35 C34 154.7(4) . . . . ?
C56 C58 C59 C65 -176.2(4) . . . . ?
C21 C22 C67 C18 0.9(6) . . . . ?
C21 C20 C19 C18 1.0(7) . . . . ?
C26 C32 C27 C28 178.5(4) . . . . ?
C26 C25 C23 N2 146.9(4) . . . . ?
C25 N5 C24 C31 2.6(6) . . . . ?
C15 N4 C14 C21 -1.9(6) . . . . ?
C15 C16 C22 C21 -2.3(6) . . . . ?
C15 C16 C22 C67 178.0(4) . . . . ?
C57 N10 C58 C56 178.6(4) . . . . ?
C57 N10 C58 C59 0.7(6) . . . . ?
C57 C64 C65 C59 -0.3(6) . . . . ?
C57 C64 C65 C60 -179.2(4) . . . . ?
C57 C64 C63 C62 178.8(4) . . . . ?
C12 C11 C10 C9 0.0(6) . . . . ?
C12 C6 C5 N3 2.9(6) . . . . ?
C12 C6 C5 C3 -175.8(4) . . . . ?
C12 C7 C8 C9 -0.3(7) . . . . ?
C14 N4 C15 C13 177.5(4) . . . . ?
C14 N4 C15 C16 -0.1(6) . . . . ?
C14 C21 C22 C16 0.5(6) . . . . ?
C14 C21 C22 C67 -179.8(4) . . . . ?
C14 C21 C20 C19 178.8(4) . . . . ?
C23 N2 C2 C1 -154.3(3) . . . . ?
C30 C31 C32 C26 -177.5(4) . . . . ?
C30 C31 C32 C27 1.8(6) . . . . ?
C30 C31 C24 N5 175.7(4) . . . . ?
C4 N3 C5 C6 -4.1(6) . . . . ?
C4 N3 C5 C3 174.8(4) . . . . ?
C4 C11 C10 C9 -176.7(4) . . . . ?
C65 C64 C57 N10 2.4(6) . . . . ?
C65 C64 C63 C62 0.2(6) . . . . ?
C65 C60 C61 C62 1.4(7) . . . . ?
C11 C12 C6 C5 0.5(6) . . . . ?
C11 C12 C7 C8 -0.2(6) . . . . ?
C11 C10 C9 C8 -0.5(7) . . . . ?
C2 N2 C23 C25 159.3(3) . . . . ?
C6 C12 C11 C4 -2.5(6) . . . . ?
C6 C12 C11 C10 -179.3(4) . . . . ?
C6 C12 C7 C8 179.5(4) . . . . ?
C6 C5 C3 N1 -141.2(4) . . . . ?
C5 N3 C4 C11 1.8(6) . . . . ?
C44 C43 C42 C41 -1.3(8) . . . . ?
C44 C45 C40 C41 -2.3(7) . . . . ?
C13 N1 C1 C2 80.3(4) . . . . ?
C13 N1 C3 C5 -157.0(3) . . . . ?
C13 C15 C16 C22 -175.2(4) . . . . ?
C16 C15 C13 N1 -153.9(4) . . . . ?
C16 C22 C67 C18 -179.4(4) . . . . ?
C59 C58 C56 N7 -148.0(4) . . . . ?
C59 C65 C60 C61 -179.1(4) . . . . ?
C47 N9 C48 C49 1.0(7) . . . . ?
C47 N9 C48 C46 -177.8(4) . . . . ?
C47 C54 C53 C52 179.6(5) . . . . ?
C47 C54 C55 C49 0.3(7) . . . . ?
C47 C54 C55 C50 179.5(5) . . . . ?
C29 C28 C27 C32 -1.0(7) . . . . ?
C35 N7 C56 C58 -159.9(4) . . . . ?
C22 C21 C14 N4 1.6(6) . . . . ?
C22 C21 C20 C19 -0.6(6) . . . . ?
C22 C67 C18 C19 -0.6(7) . . . . ?
C7 C12 C11 C4 177.2(4) . . . . ?
C7 C12 C11 C10 0.4(6) . . . . ?
C7 C12 C6 C5 -179.2(4) . . . . ?
C7 C8 C9 C10 0.7(7) . . . . ?
C1 N1 C13 C15 -155.0(4) . . . . ?
C1 N1 C3 C5 76.3(4) . . . . ?
C37 N8 C38 C39 -2.0(7) . . . . ?
C37 N8 C38 C36 179.9(4) . . . . ?
C37 C44 C43 C42 -176.3(5) . . . . ?
C37 C44 C45 C39 -2.2(6) . . . . ?
C37 C44 C45 C40 178.1(4) . . . . ?
C67 C18 C19 C20 -0.3(7) . . . . ?
C27 C32 C26 C25 -178.4(4) . . . . ?
C27 C28 C29 C30 1.8(7) . . . . ?
C33 N2 C23 C25 -74.8(4) . . . . ?
C33 N2 C2 C1 80.3(4) . . . . ?
C38 N8 C37 C44 2.4(6) . . . . ?
C38 C39 C45 C44 2.5(7) . . . . ?
C38 C39 C45 C40 -177.8(5) . . . . ?
C20 C21 C14 N4 -177.8(4) . . . . ?
C20 C21 C22 C16 180.0(4) . . . . ?
C20 C21 C22 C67 -0.3(6) . . . . ?
C54 C53 C52 C51 1.9(9) . . . . ?
C54 C55 C50 C51 -0.2(8) . . . . ?
C43 C44 C37 N8 178.1(4) . . . . ?
C43 C44 C45 C39 179.5(4) . . . . ?
C43 C44 C45 C40 -0.2(7) . . . . ?
C43 C42 C41 C40 -1.2(8) . . . . ?
C39 C38 C36 N6 155.9(4) . . . . ?
C39 C45 C40 C41 178.0(5) . . . . ?
C36 N6 C34 C35 -80.7(5) . . . . ?
C36 N6 C46 C48 158.2(4) . . . . ?
C36 C38 C39 C45 177.5(4) . . . . ?
C45 C44 C37 N8 -0.2(7) . . . . ?
C45 C44 C43 C42 2.0(7) . . . . ?
C45 C40 C41 C42 3.0(8) . . . . ?
C63 C64 C57 N10 -176.1(4) . . . . ?
C63 C64 C65 C59 178.3(4) . . . . ?
C63 C64 C65 C60 -0.6(6) . . . . ?
C63 C62 C61 C60 -1.8(7) . . . . ?
C3 N1 C13 C15 78.9(4) . . . . ?
C3 N1 C1 C2 -153.8(3) . . . . ?
C48 N9 C47 C54 -1.3(6) . . . . ?
C48 C49 C55 C54 -0.6(7) . . . . ?
C48 C49 C55 C50 -179.8(5) . . . . ?
C53 C54 C55 C49 -179.4(4) . . . . ?
C53 C54 C55 C50 -0.2(7) . . . . ?
C53 C52 C51 C50 -2.4(10) . . . . ?
C34 N6 C36 C38 157.8(4) . . . . ?
C34 N6 C46 C48 -75.3(5) . . . . ?
C60 C65 C59 C58 177.3(4) . . . . ?
C66 N7 C56 C58 74.3(4) . . . . ?
C66 N7 C35 C34 -80.6(4) . . . . ?
C49 C48 C46 N6 140.0(5) . . . . ?
C49 C55 C50 C51 179.0(6) . . . . ?
C46 N6 C36 C38 -76.9(5) . . . . ?
C46 N6 C34 C35 152.7(4) . . . . ?
C46 C48 C49 C55 178.6(5) . . . . ?
C55 C54 C53 C52 -0.7(7) . . . . ?
C55 C50 C51 C52 1.4(10) . . . . ?
